data_7132296
loop_
_publ_author_name
'Yadav, Rinku'
'Ghiviriga, Ion'
'Abboud, Khalil K.'
'Veige, Adam S.'

_publ_section_title
;
 A case of alkylidyne-imine metathesis.
;
_journal_issue 86
_journal_name_full 'Chemical communications (Cambridge, England)'
_journal_page_first 12899
_journal_page_last 12902
_journal_paper_doi 10.1039/d3cc04583h
_journal_volume 59
_journal_year 2023
_chemical_formula_moiety 'C44 H47 N O2 W'
_chemical_formula_sum 'C44 H47 N O2 W'
_chemical_formula_weight 805.67
_space_group_crystal_system triclinic
_space_group_IT_number 2
_space_group_name_Hall '-P 1'
_space_group_name_H-M_alt 'P -1'
_atom_sites_solution_hydrogens geom
_atom_sites_solution_primary dual
_audit_creation_date 2023-08-31
_audit_creation_method
;
Olex2 1.3
(compiled Nov 21 2019 18:26:39 for OlexSys, GUI svn.r6003)
;
_audit_update_record
;
2023-09-15 deposited with the CCDC.	2023-10-05 downloaded from the CCDC.
;
_cell_angle_alpha 101.4590(10)
_cell_angle_beta 91.8750(10)
_cell_angle_gamma 99.739(2)
_cell_formula_units_Z 2
_cell_length_a 9.3557(5)
_cell_length_b 11.8178(5)
_cell_length_c 16.8483(9)
_cell_measurement_reflns_used 9685
_cell_measurement_temperature 100.0
_cell_measurement_theta_max 28.20
_cell_measurement_theta_min 2.38
_cell_volume 1795.12(16)
_computing_molecular_graphics 'Olex2 1.3 (Dolomanov et al., 2009)'
_computing_publication_material 'Olex2 1.3 (Dolomanov et al., 2009)'
_computing_structure_refinement 'SHELXL 2019/3 (Sheldrick, 2015)'
_computing_structure_solution 'SHELXT 2018/2 (Sheldrick, 2018)'
_diffrn_ambient_temperature 100.0
_diffrn_measured_fraction_theta_full 0.999
_diffrn_measured_fraction_theta_max 0.990
_diffrn_measurement_device_type 'Bruker APEX-II CCD'
_diffrn_measurement_method '\f and \w scans'
_diffrn_radiation_type MoK\a
_diffrn_radiation_wavelength 0.71073
_diffrn_reflns_av_R_equivalents 0.0497
_diffrn_reflns_av_unetI/netI 0.0274
_diffrn_reflns_Laue_measured_fraction_full 0.999
_diffrn_reflns_Laue_measured_fraction_max 0.990
_diffrn_reflns_limit_h_max 12
_diffrn_reflns_limit_h_min -12
_diffrn_reflns_limit_k_max 15
_diffrn_reflns_limit_k_min -15
_diffrn_reflns_limit_l_max 22
_diffrn_reflns_limit_l_min -22
_diffrn_reflns_number 76986
_diffrn_reflns_point_group_measured_fraction_full 0.999
_diffrn_reflns_point_group_measured_fraction_max 0.990
_diffrn_reflns_theta_full 25.242
_diffrn_reflns_theta_max 28.538
_diffrn_reflns_theta_min 1.951
_diffrn_standards_number 0
_exptl_absorpt_coefficient_mu 3.255
_exptl_absorpt_correction_T_max 0.4311
_exptl_absorpt_correction_T_min 0.3922
_exptl_absorpt_correction_type none
_exptl_absorpt_process_details
;
SADABS-2016/2 (Bruker,2016/2) was used for absorption correction.
wR2(int) was 0.0717 before and 0.0584 after correction.
The Ratio of minimum to maximum transmission is 0.9098.
The \l/2 correction factor is Not present.
;
_exptl_crystal_colour 'clear light yellow'
_exptl_crystal_colour_lustre clear
_exptl_crystal_colour_modifier light
_exptl_crystal_colour_primary yellow
_exptl_crystal_density_diffrn 1.491
_exptl_crystal_description plate
_exptl_crystal_F_000 816
_exptl_crystal_size_max 0.65
_exptl_crystal_size_mid 0.084
_exptl_crystal_size_min 0.075
_refine_diff_density_max 0.875
_refine_diff_density_min -0.477
_refine_diff_density_rms 0.084
_refine_ls_extinction_method none
_refine_ls_goodness_of_fit_ref 1.035
_refine_ls_hydrogen_treatment constr
_refine_ls_matrix_type full
_refine_ls_number_parameters 442
_refine_ls_number_reflns 9050
_refine_ls_number_restraints 404
_refine_ls_restrained_S_all 1.013
_refine_ls_R_factor_all 0.0258
_refine_ls_R_factor_gt 0.0208
_refine_ls_shift/su_max 0.003
_refine_ls_shift/su_mean 0.000
_refine_ls_structure_factor_coef Fsqd
_refine_ls_weighting_details 'w=1/[\s^2^(Fo^2^)+(0.0174P)^2^+1.2817P] where P=(Fo^2^+2Fc^2^)/3'
_refine_ls_weighting_scheme calc
_refine_ls_wR_factor_gt 0.0434
_refine_ls_wR_factor_ref 0.0452
_reflns_Friedel_coverage 0.000
_reflns_number_gt 8223
_reflns_number_total 9050
_reflns_threshold_expression 'I > 2\s(I)'
_cod_data_source_file d3cc04583h2.cif
_cod_data_source_block hkl
_cod_database_code 7132296
_shelx_shelxl_version_number 2019/3
_shelx_space_group_comment
;
The symmetry employed for this shelxl refinement is uniquely defined
by the following loop, which should always be used as a source of
symmetry information in preference to the above space-group names.
They are only intended as comments.
;
_shelx_estimated_absorpt_t_max 0.792
_shelx_estimated_absorpt_t_min 0.226
_olex2_refinement_description
;
1. Fixed Uiso
 At 1.2 times of:
  All C(H) groups
 At 1.5 times of:
  All C(H,H,H) groups
2. Rigid body (RIGU) restrains
 All non-hydrogen atoms
 with sigma for 1-2 distances of 0.004 and sigma for 1-3 distances of 0.004
3.a Aromatic/amide H refined with riding coordinates:
 C12(H12), C14(H14), C16(H16), C15(H15), C29(H29), C40(H40), C10(H10), C8(H8),
 C33(H33), C44(H44), C5(H5), C32(H32), C3(H3), C9(H9), C4(H4), C41(H41),
 C31(H31), C43(H43), C30(H30), C42(H42)
3.b Idealised Me refined as rotating group:
 C26(H26A,H26B,H26C), C25(H25A,H25B,H25C), C21(H21A,H21B,H21C), C38(H38A,H38B,
 H38C), C22(H22A,H22B,H22C), C37(H37A,H37B,H37C), C36(H36A,H36B,H36C), C24(H24A,
 H24B,H24C), C20(H20A,H20B,H20C)
;
_olex2_submission_special_instructions 'No special instructions were received'

loop_
_space_group_symop_operation_xyz
'x, y, z'
'-x, -y, -z'

loop_
_atom_site_label
_atom_site_type_symbol
_atom_site_fract_x
_atom_site_fract_y
_atom_site_fract_z
_atom_site_U_iso_or_equiv
_atom_site_adp_type
_atom_site_occupancy
_atom_site_site_symmetry_order
_atom_site_calc_flag
_atom_site_refinement_flags_posn
_atom_site_refinement_flags_adp
_atom_site_refinement_flags_occupancy
_atom_site_disorder_assembly
_atom_site_disorder_group
W1 W 0.70015(2) 0.26358(2) 0.70797(2) 0.01673(3) Uani 1 1 d . . . . .
O1 O 0.68180(16) 0.12532(13) 0.75488(9) 0.0192(3) Uani 1 1 d . . . . .
O2 O 0.69576(16) 0.21801(13) 0.59234(9) 0.0191(3) Uani 1 1 d . . . . .
N1 N 0.8737(2) 0.34436(16) 0.74330(11) 0.0217(4) Uani 1 1 d . . . . .
C12 C 0.4344(2) 0.09923(18) 0.64608(13) 0.0199(4) Uani 1 1 d . . . . .
H12 H 0.511692 0.057691 0.632411 0.024 Uiso 1 1 calc R U . . .
C23 C 0.8581(2) 0.22282(19) 0.45228(13) 0.0219(4) Uani 1 1 d . . . . .
C17 C 0.6912(2) 0.20737(18) 0.44999(13) 0.0198(4) Uani 1 1 d . . . . .
C11 C 0.3851(2) 0.16074(18) 0.59130(13) 0.0195(4) Uani 1 1 d . . . . .
C14 C 0.3847(3) 0.15968(19) 0.44342(14) 0.0233(5) Uani 1 1 d . . . . .
H14 H 0.281505 0.142291 0.440315 0.028 Uiso 1 1 calc R U . . .
C1 C 0.5916(2) 0.05698(18) 0.79522(13) 0.0192(4) Uani 1 1 d . . . . .
C16 C 0.6067(3) 0.19478(19) 0.37826(14) 0.0238(5) Uani 1 1 d . . . . .
H16 H 0.654027 0.202005 0.329996 0.029 Uiso 1 1 calc R U . . .
C27 C 0.5662(2) 0.34696(18) 0.78222(13) 0.0199(4) Uani 1 1 d . . . . .
C13 C 0.4628(2) 0.17246(18) 0.51745(13) 0.0199(4) Uani 1 1 d . . . . .
C7 C 0.3735(2) 0.09696(18) 0.72047(14) 0.0206(4) Uani 1 1 d . . . . .
C34 C 0.5914(2) 0.40019(19) 0.72108(13) 0.0213(4) Uani 1 1 d . . . . .
C28 C 0.4946(2) 0.35394(18) 0.85849(13) 0.0208(4) Uani 1 1 d . . . . .
C26 C 0.9304(3) 0.3384(2) 0.50844(15) 0.0286(5) Uani 1 1 d . . . . .
H26A H 0.891786 0.403686 0.493038 0.043 Uiso 1 1 calc R U . . .
H26B H 1.035729 0.350164 0.503433 0.043 Uiso 1 1 calc R U . . .
H26C H 0.910061 0.335351 0.564727 0.043 Uiso 1 1 calc R U . . .
C15 C 0.4565(3) 0.17214(19) 0.37458(14) 0.0251(5) Uani 1 1 d . . . . .
H15 H 0.402577 0.165142 0.324544 0.030 Uiso 1 1 calc R U . . .
C6 C 0.4397(2) 0.04380(19) 0.78200(13) 0.0213(4) Uani 1 1 d . . . . .
C39 C 0.9594(2) 0.44564(19) 0.79020(14) 0.0212(4) Uani 1 1 d . . . . .
C19 C 0.8205(3) 0.0064(2) 0.85908(14) 0.0248(5) Uani 1 1 d . . . . .
C18 C 0.6154(2) 0.19920(18) 0.52039(13) 0.0185(4) Uani 1 1 d . . . . .
C35 C 0.5769(3) 0.5111(2) 0.69233(14) 0.0241(5) Uani 1 1 d . . . . .
C2 C 0.6555(2) 0.00110(19) 0.84998(13) 0.0218(4) Uani 1 1 d . . . . .
C29 C 0.3673(3) 0.4000(2) 0.86839(15) 0.0261(5) Uani 1 1 d . . . . .
H29 H 0.327579 0.429255 0.825624 0.031 Uiso 1 1 calc R U . . .
C40 C 1.0733(3) 0.5090(2) 0.75666(15) 0.0253(5) Uani 1 1 d . . . . .
H40 H 1.095842 0.481331 0.702460 0.030 Uiso 1 1 calc R U . . .
C10 C 0.2621(2) 0.21076(19) 0.60862(14) 0.0233(5) Uani 1 1 d . . . . .
H10 H 0.224404 0.250862 0.571395 0.028 Uiso 1 1 calc R U . . .
C8 C 0.2509(2) 0.1487(2) 0.73599(15) 0.0252(5) Uani 1 1 d . . . . .
H8 H 0.206234 0.146862 0.785659 0.030 Uiso 1 1 calc R U . . .
C33 C 0.5507(3) 0.3107(2) 0.92187(14) 0.0251(5) Uani 1 1 d . . . . .
H33 H 0.636101 0.277221 0.915499 0.030 Uiso 1 1 calc R U . . .
C25 C 0.9065(3) 0.1177(2) 0.47913(15) 0.0267(5) Uani 1 1 d . . . . .
H25A H 0.876919 0.114837 0.534067 0.040 Uiso 1 1 calc R U . . .
H25B H 1.012476 0.125958 0.478835 0.040 Uiso 1 1 calc R U . . .
H25C H 0.861000 0.045032 0.441628 0.040 Uiso 1 1 calc R U . . .
C44 C 0.9298(3) 0.4872(2) 0.87017(15) 0.0302(5) Uani 1 1 d . . . . .
H44 H 0.853722 0.444274 0.894018 0.036 Uiso 1 1 calc R U . . .
C5 C 0.3517(3) -0.0196(2) 0.82949(14) 0.0263(5) Uani 1 1 d . . . . .
H5 H 0.249004 -0.028445 0.822337 0.032 Uiso 1 1 calc R U . . .
C32 C 0.4827(3) 0.3163(2) 0.99400(15) 0.0308(5) Uani 1 1 d . . . . .
H32 H 0.523364 0.289265 1.037590 0.037 Uiso 1 1 calc R U . . .
C21 C 0.8775(3) -0.0410(2) 0.77671(15) 0.0299(5) Uani 1 1 d . . . . .
H21A H 0.828542 -0.122280 0.756045 0.045 Uiso 1 1 calc R U . . .
H21B H 0.982473 -0.038444 0.783490 0.045 Uiso 1 1 calc R U . . .
H21C H 0.857669 0.007360 0.738100 0.045 Uiso 1 1 calc R U . . .
C3 C 0.5609(3) -0.0604(2) 0.89539(15) 0.0290(5) Uani 1 1 d . . . . .
H3 H 0.600418 -0.097518 0.933911 0.035 Uiso 1 1 calc R U . . .
C9 C 0.1942(2) 0.2025(2) 0.67982(15) 0.0262(5) Uani 1 1 d . . . . .
H9 H 0.108091 0.234072 0.689901 0.031 Uiso 1 1 calc R U . . .
C4 C 0.4123(3) -0.0694(2) 0.88647(15) 0.0326(6) Uani 1 1 d . . . . .
H4 H 0.351582 -0.110052 0.919717 0.039 Uiso 1 1 calc R U . . .
C41 C 1.1532(3) 0.6119(2) 0.80230(16) 0.0307(5) Uani 1 1 d . . . . .
H41 H 1.230108 0.654838 0.779073 0.037 Uiso 1 1 calc R U . . .
C38 C 0.5895(4) 0.6117(2) 0.76650(16) 0.0400(7) Uani 1 1 d . . . . .
H38A H 0.574019 0.683261 0.749045 0.060 Uiso 1 1 calc R U . . .
H38B H 0.686517 0.624868 0.794076 0.060 Uiso 1 1 calc R U . . .
H38C H 0.515918 0.591336 0.803880 0.060 Uiso 1 1 calc R U . . .
C31 C 0.3556(3) 0.3614(2) 1.00249(16) 0.0340(6) Uani 1 1 d . . . . .
H31 H 0.307657 0.363463 1.051469 0.041 Uiso 1 1 calc R U . . .
C22 C 0.8598(3) -0.0709(2) 0.91698(17) 0.0369(6) Uani 1 1 d . . . . .
H22A H 0.830371 -0.041043 0.971365 0.055 Uiso 1 1 calc R U . . .
H22B H 0.964943 -0.069024 0.919327 0.055 Uiso 1 1 calc R U . . .
H22C H 0.808994 -0.151770 0.897140 0.055 Uiso 1 1 calc R U . . .
C37 C 0.4307(3) 0.4953(2) 0.64553(17) 0.0351(6) Uani 1 1 d . . . . .
H37A H 0.352510 0.474515 0.680145 0.053 Uiso 1 1 calc R U . . .
H37B H 0.425008 0.432601 0.597154 0.053 Uiso 1 1 calc R U . . .
H37C H 0.420473 0.568757 0.629102 0.053 Uiso 1 1 calc R U . . .
C43 C 1.0101(3) 0.5903(2) 0.91504(17) 0.0380(6) Uani 1 1 d . . . . .
H43 H 0.988190 0.618388 0.969304 0.046 Uiso 1 1 calc R U . . .
C36 C 0.6981(3) 0.5390(3) 0.63635(19) 0.0415(7) Uani 1 1 d . . . . .
H36A H 0.688149 0.610957 0.617779 0.062 Uiso 1 1 calc R U . . .
H36B H 0.690720 0.473844 0.589369 0.062 Uiso 1 1 calc R U . . .
H36C H 0.792832 0.550011 0.666128 0.062 Uiso 1 1 calc R U . . .
C30 C 0.2981(3) 0.4034(2) 0.93994(16) 0.0336(6) Uani 1 1 d . . . . .
H30 H 0.211102 0.434673 0.946033 0.040 Uiso 1 1 calc R U . . .
C24 C 0.9130(3) 0.2255(3) 0.36783(15) 0.0361(6) Uani 1 1 d . . . . .
H24A H 0.870769 0.152109 0.330165 0.054 Uiso 1 1 calc R U . . .
H24B H 1.019228 0.234388 0.370890 0.054 Uiso 1 1 calc R U . . .
H24C H 0.884149 0.291792 0.348442 0.054 Uiso 1 1 calc R U . . .
C20 C 0.8994(3) 0.1330(2) 0.89337(16) 0.0295(5) Uani 1 1 d . . . . .
H20A H 0.884951 0.182402 0.854548 0.044 Uiso 1 1 calc R U . . .
H20B H 1.003523 0.133557 0.902542 0.044 Uiso 1 1 calc R U . . .
H20C H 0.859936 0.163463 0.944861 0.044 Uiso 1 1 calc R U . . .
C42 C 1.1222(3) 0.6529(2) 0.88137(17) 0.0363(6) Uani 1 1 d . . . . .
H42 H 1.177573 0.723591 0.912406 0.044 Uiso 1 1 calc R U . . .

loop_
_atom_site_aniso_label
_atom_site_aniso_U_11
_atom_site_aniso_U_22
_atom_site_aniso_U_33
_atom_site_aniso_U_23
_atom_site_aniso_U_13
_atom_site_aniso_U_12
W1 0.01425(4) 0.01680(4) 0.01798(4) 0.00299(3) -0.00040(3) 0.00053(3)
O1 0.0159(7) 0.0189(7) 0.0224(8) 0.0047(6) 0.0005(6) 0.0014(6)
O2 0.0167(7) 0.0210(7) 0.0180(7) 0.0028(6) -0.0023(6) 0.0014(6)
N1 0.0192(9) 0.0213(9) 0.0237(9) 0.0051(7) 0.0003(7) 0.0006(7)
C12 0.0136(10) 0.0181(10) 0.0252(11) 0.0012(8) -0.0014(8) -0.0004(8)
C23 0.0215(11) 0.0223(11) 0.0201(11) 0.0031(8) 0.0019(8) 0.0002(9)
C17 0.0224(11) 0.0142(10) 0.0221(10) 0.0033(8) -0.0002(8) 0.0016(8)
C11 0.0160(10) 0.0152(10) 0.0249(11) 0.0012(8) -0.0029(8) 0.0002(8)
C14 0.0228(11) 0.0174(10) 0.0288(12) 0.0033(9) -0.0060(9) 0.0039(9)
C1 0.0201(10) 0.0170(10) 0.0179(10) 0.0009(8) 0.0025(8) -0.0007(8)
C16 0.0300(12) 0.0197(11) 0.0213(11) 0.0050(9) -0.0015(9) 0.0035(9)
C27 0.0166(10) 0.0180(10) 0.0225(10) 0.0011(8) -0.0023(8) 0.0003(8)
C13 0.0190(10) 0.0154(10) 0.0248(11) 0.0029(8) -0.0022(8) 0.0041(8)
C7 0.0173(10) 0.0161(10) 0.0254(11) 0.0015(8) -0.0004(8) -0.0018(8)
C34 0.0176(10) 0.0217(11) 0.0227(11) 0.0026(8) -0.0013(8) 0.0016(8)
C28 0.0224(11) 0.0152(10) 0.0225(11) 0.0014(8) 0.0019(9) 0.0001(8)
C26 0.0247(12) 0.0214(11) 0.0359(13) 0.0020(10) 0.0028(10) -0.0023(9)
C15 0.0312(12) 0.0199(11) 0.0231(11) 0.0029(9) -0.0085(9) 0.0048(9)
C6 0.0201(11) 0.0192(10) 0.0218(11) 0.0005(8) 0.0020(8) -0.0002(8)
C39 0.0171(10) 0.0202(10) 0.0259(11) 0.0061(9) -0.0023(8) 0.0015(8)
C19 0.0234(11) 0.0238(11) 0.0253(11) 0.0043(9) -0.0047(9) 0.0013(9)
C18 0.0196(10) 0.0152(9) 0.0194(10) 0.0024(8) -0.0040(8) 0.0025(8)
C35 0.0251(12) 0.0222(11) 0.0260(12) 0.0064(9) 0.0023(9) 0.0050(9)
C2 0.0241(11) 0.0196(10) 0.0189(10) 0.0014(8) -0.0014(8) -0.0005(9)
C29 0.0259(12) 0.0254(12) 0.0270(12) 0.0047(9) 0.0029(9) 0.0057(9)
C40 0.0214(11) 0.0267(12) 0.0270(12) 0.0064(9) 0.0001(9) 0.0013(9)
C10 0.0175(11) 0.0194(10) 0.0312(12) 0.0036(9) -0.0065(9) 0.0019(8)
C8 0.0175(11) 0.0231(11) 0.0306(12) -0.0002(9) 0.0028(9) -0.0023(9)
C33 0.0264(12) 0.0224(11) 0.0256(11) 0.0046(9) 0.0011(9) 0.0023(9)
C25 0.0196(11) 0.0239(11) 0.0352(13) 0.0036(10) 0.0006(10) 0.0031(9)
C44 0.0256(12) 0.0321(13) 0.0281(12) 0.0022(10) 0.0030(10) -0.0035(10)
C5 0.0224(12) 0.0272(12) 0.0258(12) 0.0036(9) 0.0033(9) -0.0033(9)
C32 0.0391(14) 0.0287(12) 0.0248(12) 0.0086(10) 0.0050(10) 0.0028(11)
C21 0.0237(12) 0.0336(13) 0.0314(13) 0.0022(10) -0.0039(10) 0.0089(10)
C3 0.0329(13) 0.0290(12) 0.0236(12) 0.0094(10) -0.0025(10) -0.0022(10)
C9 0.0158(11) 0.0228(11) 0.0373(13) -0.0004(10) -0.0003(9) 0.0045(9)
C4 0.0308(13) 0.0363(14) 0.0272(12) 0.0109(11) 0.0025(10) -0.0091(11)
C41 0.0231(12) 0.0291(13) 0.0379(14) 0.0097(11) 0.0007(10) -0.0040(10)
C38 0.066(2) 0.0213(12) 0.0319(14) 0.0046(10) -0.0026(13) 0.0068(12)
C31 0.0378(15) 0.0341(14) 0.0289(13) 0.0046(11) 0.0140(11) 0.0028(11)
C22 0.0358(15) 0.0385(15) 0.0379(15) 0.0168(12) -0.0120(12) 0.0030(12)
C37 0.0364(14) 0.0272(13) 0.0438(15) 0.0122(11) -0.0061(12) 0.0079(11)
C43 0.0359(15) 0.0408(15) 0.0287(13) -0.0039(11) 0.0034(11) -0.0041(12)
C36 0.0416(16) 0.0386(15) 0.0548(18) 0.0278(14) 0.0163(14) 0.0125(13)
C30 0.0281(13) 0.0363(14) 0.0362(14) 0.0034(11) 0.0112(11) 0.0084(11)
C24 0.0308(14) 0.0498(16) 0.0262(13) 0.0095(12) 0.0063(11) 0.0001(12)
C20 0.0269(13) 0.0260(12) 0.0326(13) 0.0036(10) -0.0072(10) 0.0010(10)
C42 0.0308(14) 0.0285(13) 0.0405(15) -0.0029(11) -0.0025(11) -0.0070(11)

loop_
_atom_type_symbol
_atom_type_description
_atom_type_scat_dispersion_real
_atom_type_scat_dispersion_imag
_atom_type_scat_source
C C 0.0033 0.0016 'International Tables Vol C Tables 4.2.6.8 and 6.1.1.4'
H H 0.0000 0.0000 'International Tables Vol C Tables 4.2.6.8 and 6.1.1.4'
N N 0.0061 0.0033 'International Tables Vol C Tables 4.2.6.8 and 6.1.1.4'
O O 0.0106 0.0060 'International Tables Vol C Tables 4.2.6.8 and 6.1.1.4'
W W -0.8490 6.8722 'International Tables Vol C Tables 4.2.6.8 and 6.1.1.4'

loop_
_geom_angle_atom_site_label_1
_geom_angle_atom_site_label_2
_geom_angle_atom_site_label_3
_geom_angle
_geom_angle_site_symmetry_1
_geom_angle_site_symmetry_3
_geom_angle_publ_flag
O1 W1 C27 96.32(8) . . ?
O1 W1 C34 132.93(8) . . ?
O2 W1 O1 109.51(6) . . ?
O2 W1 C27 131.68(8) . . ?
O2 W1 C34 101.23(8) . . ?
N1 W1 O1 105.10(7) . . ?
N1 W1 O2 108.17(7) . . ?
N1 W1 C27 103.16(9) . . ?
N1 W1 C34 97.79(9) . . ?
C34 W1 C27 37.84(9) . . ?
C1 O1 W1 143.48(14) . . ?
C18 O2 W1 146.54(14) . . ?
C39 N1 W1 148.98(17) . . ?
C11 C12 H12 119.1 . . ?
C11 C12 C7 121.9(2) . . ?
C7 C12 H12 119.1 . . ?
C26 C23 C17 111.55(19) . . ?
C26 C23 C25 110.89(19) . . ?
C25 C23 C17 109.32(17) . . ?
C24 C23 C17 111.17(19) . . ?
C24 C23 C26 106.85(19) . . ?
C24 C23 C25 107.0(2) . . ?
C16 C17 C23 122.0(2) . . ?
C16 C17 C18 116.5(2) . . ?
C18 C17 C23 121.42(19) . . ?
C12 C11 C13 120.4(2) . . ?
C10 C11 C12 118.1(2) . . ?
C10 C11 C13 121.5(2) . . ?
C13 C14 H14 119.8 . . ?
C15 C14 H14 119.8 . . ?
C15 C14 C13 120.3(2) . . ?
O1 C1 C6 120.35(19) . . ?
O1 C1 C2 117.75(19) . . ?
C6 C1 C2 121.9(2) . . ?
C17 C16 H16 118.8 . . ?
C15 C16 C17 122.4(2) . . ?
C15 C16 H16 118.8 . . ?
C34 C27 W1 70.91(14) . . ?
C34 C27 C28 142.9(2) . . ?
C28 C27 W1 145.96(17) . . ?
C14 C13 C11 120.1(2) . . ?
C14 C13 C18 118.6(2) . . ?
C18 C13 C11 121.31(19) . . ?
C12 C7 C6 120.8(2) . . ?
C12 C7 C8 118.1(2) . . ?
C8 C7 C6 121.1(2) . . ?
C27 C34 W1 71.25(14) . . ?
C27 C34 C35 142.7(2) . . ?
C35 C34 W1 144.45(17) . . ?
C29 C28 C27 121.0(2) . . ?
C29 C28 C33 118.8(2) . . ?
C33 C28 C27 120.2(2) . . ?
C23 C26 H26A 109.5 . . ?
C23 C26 H26B 109.5 . . ?
C23 C26 H26C 109.5 . . ?
H26A C26 H26B 109.5 . . ?
H26A C26 H26C 109.5 . . ?
H26B C26 H26C 109.5 . . ?
C14 C15 C16 120.2(2) . . ?
C14 C15 H15 119.9 . . ?
C16 C15 H15 119.9 . . ?
C1 C6 C7 121.46(19) . . ?
C5 C6 C1 118.2(2) . . ?
C5 C6 C7 120.4(2) . . ?
C40 C39 N1 120.4(2) . . ?
C44 C39 N1 120.7(2) . . ?
C44 C39 C40 118.9(2) . . ?
C2 C19 C21 110.26(19) . . ?
C2 C19 C22 111.3(2) . . ?
C2 C19 C20 110.8(2) . . ?
C21 C19 C20 110.0(2) . . ?
C22 C19 C21 106.5(2) . . ?
C22 C19 C20 107.8(2) . . ?
O2 C18 C17 117.55(19) . . ?
O2 C18 C13 120.51(19) . . ?
C13 C18 C17 121.9(2) . . ?
C34 C35 C38 108.54(19) . . ?
C34 C35 C37 110.02(19) . . ?
C34 C35 C36 109.7(2) . . ?
C38 C35 C36 109.7(2) . . ?
C37 C35 C38 110.1(2) . . ?
C37 C35 C36 108.8(2) . . ?
C1 C2 C19 122.05(19) . . ?
C3 C2 C1 116.5(2) . . ?
C3 C2 C19 121.4(2) . . ?
C28 C29 H29 119.7 . . ?
C30 C29 C28 120.6(2) . . ?
C30 C29 H29 119.7 . . ?
C39 C40 H40 120.0 . . ?
C41 C40 C39 120.0(2) . . ?
C41 C40 H40 120.0 . . ?
C11 C10 H10 119.7 . . ?
C9 C10 C11 120.6(2) . . ?
C9 C10 H10 119.7 . . ?
C7 C8 H8 119.7 . . ?
C9 C8 C7 120.6(2) . . ?
C9 C8 H8 119.7 . . ?
C28 C33 H33 119.8 . . ?
C32 C33 C28 120.5(2) . . ?
C32 C33 H33 119.8 . . ?
C23 C25 H25A 109.5 . . ?
C23 C25 H25B 109.5 . . ?
C23 C25 H25C 109.5 . . ?
H25A C25 H25B 109.5 . . ?
H25A C25 H25C 109.5 . . ?
H25B C25 H25C 109.5 . . ?
C39 C44 H44 119.7 . . ?
C43 C44 C39 120.5(2) . . ?
C43 C44 H44 119.7 . . ?
C6 C5 H5 119.7 . . ?
C4 C5 C6 120.7(2) . . ?
C4 C5 H5 119.7 . . ?
C33 C32 H32 120.0 . . ?
C31 C32 C33 119.9(2) . . ?
C31 C32 H32 120.0 . . ?
C19 C21 H21A 109.5 . . ?
C19 C21 H21B 109.5 . . ?
C19 C21 H21C 109.5 . . ?
H21A C21 H21B 109.5 . . ?
H21A C21 H21C 109.5 . . ?
H21B C21 H21C 109.5 . . ?
C2 C3 H3 118.8 . . ?
C4 C3 C2 122.5(2) . . ?
C4 C3 H3 118.8 . . ?
C10 C9 H9 119.8 . . ?
C8 C9 C10 120.4(2) . . ?
C8 C9 H9 119.8 . . ?
C5 C4 C3 120.1(2) . . ?
C5 C4 H4 120.0 . . ?
C3 C4 H4 120.0 . . ?
C40 C41 H41 119.7 . . ?
C42 C41 C40 120.6(2) . . ?
C42 C41 H41 119.7 . . ?
C35 C38 H38A 109.5 . . ?
C35 C38 H38B 109.5 . . ?
C35 C38 H38C 109.5 . . ?
H38A C38 H38B 109.5 . . ?
H38A C38 H38C 109.5 . . ?
H38B C38 H38C 109.5 . . ?
C32 C31 H31 119.9 . . ?
C30 C31 C32 120.2(2) . . ?
C30 C31 H31 119.9 . . ?
C19 C22 H22A 109.5 . . ?
C19 C22 H22B 109.5 . . ?
C19 C22 H22C 109.5 . . ?
H22A C22 H22B 109.5 . . ?
H22A C22 H22C 109.5 . . ?
H22B C22 H22C 109.5 . . ?
C35 C37 H37A 109.5 . . ?
C35 C37 H37B 109.5 . . ?
C35 C37 H37C 109.5 . . ?
H37A C37 H37B 109.5 . . ?
H37A C37 H37C 109.5 . . ?
H37B C37 H37C 109.5 . . ?
C44 C43 H43 119.8 . . ?
C44 C43 C42 120.3(2) . . ?
C42 C43 H43 119.8 . . ?
C35 C36 H36A 109.5 . . ?
C35 C36 H36B 109.5 . . ?
C35 C36 H36C 109.5 . . ?
H36A C36 H36B 109.5 . . ?
H36A C36 H36C 109.5 . . ?
H36B C36 H36C 109.5 . . ?
C29 C30 H30 120.0 . . ?
C31 C30 C29 120.0(2) . . ?
C31 C30 H30 120.0 . . ?
C23 C24 H24A 109.5 . . ?
C23 C24 H24B 109.5 . . ?
C23 C24 H24C 109.5 . . ?
H24A C24 H24B 109.5 . . ?
H24A C24 H24C 109.5 . . ?
H24B C24 H24C 109.5 . . ?
C19 C20 H20A 109.5 . . ?
C19 C20 H20B 109.5 . . ?
C19 C20 H20C 109.5 . . ?
H20A C20 H20B 109.5 . . ?
H20A C20 H20C 109.5 . . ?
H20B C20 H20C 109.5 . . ?
C41 C42 C43 119.6(2) . . ?
C41 C42 H42 120.2 . . ?
C43 C42 H42 120.2 . . ?

loop_
_geom_bond_atom_site_label_1
_geom_bond_atom_site_label_2
_geom_bond_distance
_geom_bond_site_symmetry_2
_geom_bond_publ_flag
W1 O1 1.9367(14) . ?
W1 O2 1.9125(15) . ?
W1 N1 1.7576(19) . ?
W1 C27 2.034(2) . ?
W1 C34 2.030(2) . ?
O1 C1 1.361(2) . ?
O2 C18 1.364(2) . ?
N1 C39 1.399(3) . ?
C12 H12 0.9500 . ?
C12 C11 1.395(3) . ?
C12 C7 1.397(3) . ?
C23 C17 1.540(3) . ?
C23 C26 1.534(3) . ?
C23 C25 1.534(3) . ?
C23 C24 1.533(3) . ?
C17 C16 1.390(3) . ?
C17 C18 1.413(3) . ?
C11 C13 1.480(3) . ?
C11 C10 1.394(3) . ?
C14 H14 0.9500 . ?
C14 C13 1.393(3) . ?
C14 C15 1.380(3) . ?
C1 C6 1.408(3) . ?
C1 C2 1.409(3) . ?
C16 H16 0.9500 . ?
C16 C15 1.383(3) . ?
C27 C34 1.317(3) . ?
C27 C28 1.463(3) . ?
C13 C18 1.406(3) . ?
C7 C6 1.484(3) . ?
C7 C8 1.397(3) . ?
C34 C35 1.510(3) . ?
C28 C29 1.392(3) . ?
C28 C33 1.395(3) . ?
C26 H26A 0.9800 . ?
C26 H26B 0.9800 . ?
C26 H26C 0.9800 . ?
C15 H15 0.9500 . ?
C6 C5 1.397(3) . ?
C39 C40 1.397(3) . ?
C39 C44 1.393(3) . ?
C19 C2 1.536(3) . ?
C19 C21 1.538(3) . ?
C19 C22 1.538(3) . ?
C19 C20 1.540(3) . ?
C35 C38 1.530(3) . ?
C35 C37 1.520(3) . ?
C35 C36 1.534(3) . ?
C2 C3 1.395(3) . ?
C29 H29 0.9500 . ?
C29 C30 1.383(3) . ?
C40 H40 0.9500 . ?
C40 C41 1.383(3) . ?
C10 H10 0.9500 . ?
C10 C9 1.388(3) . ?
C8 H8 0.9500 . ?
C8 C9 1.379(3) . ?
C33 H33 0.9500 . ?
C33 C32 1.385(3) . ?
C25 H25A 0.9800 . ?
C25 H25B 0.9800 . ?
C25 H25C 0.9800 . ?
C44 H44 0.9500 . ?
C44 C43 1.382(4) . ?
C5 H5 0.9500 . ?
C5 C4 1.375(4) . ?
C32 H32 0.9500 . ?
C32 C31 1.384(4) . ?
C21 H21A 0.9800 . ?
C21 H21B 0.9800 . ?
C21 H21C 0.9800 . ?
C3 H3 0.9500 . ?
C3 C4 1.377(4) . ?
C9 H9 0.9500 . ?
C4 H4 0.9500 . ?
C41 H41 0.9500 . ?
C41 C42 1.382(4) . ?
C38 H38A 0.9800 . ?
C38 H38B 0.9800 . ?
C38 H38C 0.9800 . ?
C31 H31 0.9500 . ?
C31 C30 1.381(4) . ?
C22 H22A 0.9800 . ?
C22 H22B 0.9800 . ?
C22 H22C 0.9800 . ?
C37 H37A 0.9800 . ?
C37 H37B 0.9800 . ?
C37 H37C 0.9800 . ?
C43 H43 0.9500 . ?
C43 C42 1.383(4) . ?
C36 H36A 0.9800 . ?
C36 H36B 0.9800 . ?
C36 H36C 0.9800 . ?
C30 H30 0.9500 . ?
C24 H24A 0.9800 . ?
C24 H24B 0.9800 . ?
C24 H24C 0.9800 . ?
C20 H20A 0.9800 . ?
C20 H20B 0.9800 . ?
C20 H20C 0.9800 . ?
C42 H42 0.9500 . ?

loop_
_geom_torsion_atom_site_label_1
_geom_torsion_atom_site_label_2
_geom_torsion_atom_site_label_3
_geom_torsion_atom_site_label_4
_geom_torsion
_geom_torsion_site_symmetry_1
_geom_torsion_site_symmetry_2
_geom_torsion_site_symmetry_3
_geom_torsion_site_symmetry_4
_geom_torsion_publ_flag
W1 O1 C1 C6 31.5(3) . . . . ?
W1 O1 C1 C2 -148.38(19) . . . . ?
W1 O2 C18 C17 155.94(18) . . . . ?
W1 O2 C18 C13 -24.2(4) . . . . ?
W1 N1 C39 C40 -129.4(3) . . . . ?
W1 N1 C39 C44 48.5(4) . . . . ?
W1 C27 C34 C35 -166.4(3) . . . . ?
W1 C27 C28 C29 -155.0(2) . . . . ?
W1 C27 C28 C33 22.9(4) . . . . ?
W1 C34 C35 C38 -127.1(3) . . . . ?
W1 C34 C35 C37 112.4(3) . . . . ?
W1 C34 C35 C36 -7.3(4) . . . . ?
O1 W1 N1 C39 -114.3(3) . . . . ?
O1 C1 C6 C7 4.0(3) . . . . ?
O1 C1 C6 C5 -175.0(2) . . . . ?
O1 C1 C2 C19 -5.6(3) . . . . ?
O1 C1 C2 C3 174.9(2) . . . . ?
O2 W1 N1 C39 128.8(3) . . . . ?
N1 C39 C40 C41 177.0(2) . . . . ?
N1 C39 C44 C43 -176.8(2) . . . . ?
C12 C11 C13 C14 137.9(2) . . . . ?
C12 C11 C13 C18 -43.6(3) . . . . ?
C12 C11 C10 C9 2.1(3) . . . . ?
C12 C7 C6 C1 38.3(3) . . . . ?
C12 C7 C6 C5 -142.7(2) . . . . ?
C12 C7 C8 C9 -1.3(3) . . . . ?
C23 C17 C16 C15 175.1(2) . . . . ?
C23 C17 C18 O2 6.8(3) . . . . ?
C23 C17 C18 C13 -172.99(19) . . . . ?
C17 C16 C15 C14 -0.8(3) . . . . ?
C11 C12 C7 C6 -172.20(19) . . . . ?
C11 C12 C7 C8 6.2(3) . . . . ?
C11 C13 C18 O2 -1.7(3) . . . . ?
C11 C13 C18 C17 178.16(19) . . . . ?
C11 C10 C9 C8 2.6(3) . . . . ?
C14 C13 C18 O2 176.85(19) . . . . ?
C14 C13 C18 C17 -3.3(3) . . . . ?
C1 C6 C5 C4 -1.1(3) . . . . ?
C1 C2 C3 C4 1.6(4) . . . . ?
C16 C17 C18 O2 -176.29(18) . . . . ?
C16 C17 C18 C13 3.9(3) . . . . ?
C27 W1 N1 C39 -13.9(3) . . . . ?
C27 C34 C35 C38 30.4(4) . . . . ?
C27 C34 C35 C37 -90.1(4) . . . . ?
C27 C34 C35 C36 150.2(3) . . . . ?
C27 C28 C29 C30 178.3(2) . . . . ?
C27 C28 C33 C32 -179.5(2) . . . . ?
C13 C11 C10 C9 -177.5(2) . . . . ?
C13 C14 C15 C16 1.5(3) . . . . ?
C7 C12 C11 C13 173.02(19) . . . . ?
C7 C12 C11 C10 -6.6(3) . . . . ?
C7 C6 C5 C4 179.8(2) . . . . ?
C7 C8 C9 C10 -3.0(3) . . . . ?
C34 W1 N1 C39 24.2(3) . . . . ?
C34 C27 C28 C29 32.8(4) . . . . ?
C34 C27 C28 C33 -149.3(3) . . . . ?
C28 C27 C34 W1 175.4(3) . . . . ?
C28 C27 C34 C35 9.0(6) . . . . ?
C28 C29 C30 C31 0.3(4) . . . . ?
C28 C33 C32 C31 2.2(4) . . . . ?
C26 C23 C17 C16 120.7(2) . . . . ?
C26 C23 C17 C18 -62.6(3) . . . . ?
C15 C14 C13 C11 179.1(2) . . . . ?
C15 C14 C13 C18 0.6(3) . . . . ?
C6 C1 C2 C19 174.5(2) . . . . ?
C6 C1 C2 C3 -5.0(3) . . . . ?
C6 C7 C8 C9 177.1(2) . . . . ?
C6 C5 C4 C3 -2.2(4) . . . . ?
C39 C40 C41 C42 0.4(4) . . . . ?
C39 C44 C43 C42 -0.8(4) . . . . ?
C19 C2 C3 C4 -178.0(2) . . . . ?
C18 C17 C16 C15 -1.8(3) . . . . ?
C2 C1 C6 C7 -176.1(2) . . . . ?
C2 C1 C6 C5 4.8(3) . . . . ?
C2 C3 C4 C5 2.0(4) . . . . ?
C29 C28 C33 C32 -1.6(3) . . . . ?
C40 C39 C44 C43 1.1(4) . . . . ?
C40 C41 C42 C43 -0.1(4) . . . . ?
C10 C11 C13 C14 -42.5(3) . . . . ?
C10 C11 C13 C18 136.0(2) . . . . ?
C8 C7 C6 C1 -140.1(2) . . . . ?
C8 C7 C6 C5 38.9(3) . . . . ?
C33 C28 C29 C30 0.4(3) . . . . ?
C33 C32 C31 C30 -1.6(4) . . . . ?
C25 C23 C17 C16 -116.3(2) . . . . ?
C25 C23 C17 C18 60.4(3) . . . . ?
C44 C39 C40 C41 -0.9(4) . . . . ?
C44 C43 C42 C41 0.3(5) . . . . ?
C32 C31 C30 C29 0.3(4) . . . . ?
C21 C19 C2 C1 -56.9(3) . . . . ?
C21 C19 C2 C3 122.6(2) . . . . ?
C22 C19 C2 C1 -174.9(2) . . . . ?
C22 C19 C2 C3 4.6(3) . . . . ?
C24 C23 C17 C16 1.6(3) . . . . ?
C24 C23 C17 C18 178.3(2) . . . . ?
C20 C19 C2 C1 65.2(3) . . . . ?
C20 C19 C2 C3 -115.3(2) . . . . ?
